data_2104495
loop_
_publ_author_name
'Marsh, Richard E.'

_publ_section_title
;
 Space groups <i>P</i>1 and <i>Cc</i>: how are they doing?
;
_journal_coeditor_code BK5088
_journal_issue 6
_journal_name_full 'Acta Crystallographica Section B'
_journal_page_first 782
_journal_page_last 783
_journal_paper_doi 10.1107/S0108768109046448
_journal_volume 65
_journal_year 2009
_chemical_formula_sum 'C22 H28 N4 O4 Zn'
_chemical_formula_weight 477.85
_chemical_name_systematic
;
(N,N'''-bis(6-Methoxysalicylidene)triethylenetetramine)-zinc(ii)
;
_space_group_IT_number 15
_symmetry_cell_setting monoclinic
_symmetry_space_group_name_Hall '-C 2yc'
_symmetry_space_group_name_H-M 'C 1 2/c 1'
_cell_angle_alpha 90
_cell_angle_beta 97.4280(10)
_cell_angle_gamma 90
_cell_formula_units_Z 4
_cell_length_a 18.8355(3)
_cell_length_b 7.55080(10)
_cell_length_c 15.38700(10)
_cell_measurement_temperature 293(2)
_cell_volume 2170.02(5)
_diffrn_radiation_type MoK\a
_diffrn_radiation_wavelength 0.71073
_exptl_crystal_density_diffrn 1.463
_exptl_crystal_F_000 1000
_cod_data_source_file bk5088.cif
_cod_data_source_block XACMOE
_cod_original_sg_symbol_H-M C2/c
_cod_database_code 2104495

loop_
_symmetry_equiv_pos_as_xyz
'x, y, z'
'-x, y, 1/2-z'
'-x, -y ,-z'
'x, -y, z+1/2'
'x+1/2, y+1/2, z'
'1/2-x, 1/2+y, 1/2-z'
'1/2-x, 1/2-y, -z'
'x+1/2, -y+1/2, z+1/2'

loop_
_atom_site_label
_atom_site_type_symbol
_atom_site_fract_x
_atom_site_fract_y
_atom_site_fract_z
_atom_site_occupancy
Zn1 Zn 0.5 0.62996 0.25 1
C1 C 0.6236 0.3662 0.2673 1
C2 C 0.6672 0.2408 0.2266 1
C3 C 0.7128 0.1230 0.2762 1
C4 C 0.7170 0.1235 0.3684 1
C5 C 0.6780 0.2416 0.4089 1
C6 C 0.6318 0.3664 0.3610 1
C7 C 0.5979 0.4956 0.4116 1
C8 C 0.5280 0.7430 0.4438 1
C9 C 0.4536 0.8124 0.4073 1
C10 C 0.4950 1.0234 0.2979 1
C11 C 0.7047 0.1396 0.0926 1
N1 N 0.5536 0.6179 0.3818 1
N2 N 0.4529 0.8632 0.3147 1
O1 O 0.5811 0.4701 0.2174 1
O2 O 0.6590 0.2492 0.1362 1
H1 H 0.4044 0.8865 0.2930 1
H2 H 0.7408 0.0496 0.2498 1
H3 H 0.4175 0.7198 0.4096 1
H4 H 0.4388 0.9062 0.4455 1
H5 H 0.7465 0.0520 0.3945 1
H6 H 0.6838 0.2490 0.4673 1
H7 H 0.6136 0.4875 0.4710 1
H8 H 0.5282 0.6920 0.5015 1
H9 H 0.5650 0.8435 0.4480 1
H10 H 0.5426 1.0105 0.3380 1
H11 H 0.4721 1.1270 0.3130 1
H12 H 0.6970 0.0200 0.1000 1
H13 H 0.7580 0.1650 0.1115 1
H14 H 0.6915 0.1695 0.0290 1

loop_
_geom_angle_atom_site_label_1
_geom_angle_atom_site_label_2
_geom_angle_atom_site_label_3
_geom_angle
_geom_angle_site_symmetry_1
_geom_angle_site_symmetry_2
_geom_angle_site_symmetry_3
_geom_angle_publ_flag
O1 Zn1 N1 86.11 . . . yes
O1 Zn1 N2 155.49 . . . yes
O1 Zn1 O1 108.23 . . 2_655 yes
O1 Zn1 N1 91.04 . . 2_655 yes
O1 Zn1 N2 90.21 . . 2_655 yes
N1 Zn1 N2 77.32 . . . yes
O1 Zn1 N1 91.04 2_655 . . yes
N1 Zn1 N1 175.14 . . 2_655 yes
N1 Zn1 N2 106.60 . . 2_655 yes
O1 Zn1 N2 90.21 2_655 . . yes
N1 Zn1 N2 106.60 2_655 . . yes
N2 Zn1 N2 77.62 . . 2_655 yes
O1 Zn1 N1 86.11 2_655 . 2_655 yes
O1 Zn1 N2 155.49 2_655 . 2_655 yes
N1 Zn1 N2 77.32 2_655 . 2_655 yes
Zn1 O1 C1 129.05 . . . yes
C2 O2 C11 116.90 . . . yes
Zn1 N1 C7 124.77 . . . yes
Zn1 N1 C8 115.64 . . . yes
C7 N1 C8 118.82 . . . yes
Zn1 N2 C9 105.55 . . . yes
Zn1 N2 C10 107.98 . . . yes
C9 N2 C10 116.19 . . . yes
C10 N2 H1 107.00 . . . no
Zn1 N2 H1 114.00 . . . no
C9 N2 H1 106.00 . . . no
O1 C1 C2 118.69 . . . yes
C2 C1 C6 116.32 . . . no
O1 C1 C6 124.98 . . . yes
C1 C2 C3 121.63 . . . no
O2 C2 C3 124.17 . . . yes
O2 C2 C1 114.19 . . . yes
C2 C3 C4 119.97 . . . no
C3 C4 C5 120.02 . . . no
C4 C5 C6 121.92 . . . no
C5 C6 C7 116.80 . . . no
C1 C6 C5 120.06 . . . no
C1 C6 C7 123.06 . . . no
N1 C7 C6 127.02 . . . yes
N1 C8 C9 110.09 . . . yes
N2 C9 C8 109.67 . . . yes
N2 C10 C10 107.84 . . 2_655 yes
C2 C3 H2 120.00 . . . no
C4 C3 H2 120.00 . . . no
C3 C4 H5 115.00 . . . no
C5 C4 H5 125.00 . . . no
C4 C5 H6 120.00 . . . no
C6 C5 H6 118.00 . . . no
N1 C7 H7 121.00 . . . no
C6 C7 H7 112.00 . . . no
N1 C8 H8 112.00 . . . no
N1 C8 H9 104.00 . . . no
C9 C8 H8 112.00 . . . no
C9 C8 H9 111.00 . . . no
H8 C8 H9 108.00 . . . no
N2 C9 H3 108.00 . . . no
N2 C9 H4 115.00 . . . no
C8 C9 H3 110.00 . . . no
C8 C9 H4 110.00 . . . no
H3 C9 H4 104.00 . . . no
N2 C10 H10 105.00 . . . no
N2 C10 H11 111.00 . . . no
H10 C10 H11 109.00 . . . no
C10 C10 H10 112.00 2_655 . . no
C10 C10 H11 111.00 2_655 . . no
O2 C11 H12 113.00 . . . no
O2 C11 H13 113.00 . . . no
O2 C11 H14 104.00 . . . no
H12 C11 H13 108.00 . . . no
H12 C11 H14 108.00 . . . no
H13 C11 H14 110.00 . . . no

loop_
_geom_bond_atom_site_label_1
_geom_bond_atom_site_label_2
_geom_bond_distance
_geom_bond_site_symmetry_1
_geom_bond_site_symmetry_2
_geom_bond_publ_flag
Zn1 O1 2.0592 . . yes
Zn1 N1 2.1473 . . yes
Zn1 N2 2.2601 . . yes
Zn1 O1 2.0592 . 2_655 yes
Zn1 N1 2.1473 . 2_655 yes
Zn1 N2 2.2601 . 2_655 yes
O1 C1 1.2988 . . yes
O2 C2 1.3810 . . yes
O2 C11 1.4231 . . yes
N1 C7 1.2885 . . yes
N1 C8 1.4676 . . yes
N2 C9 1.4740 . . yes
N2 C10 1.4872 . . yes
N2 H1 0.9500 . . no
C1 C2 1.4478 . . no
C1 C6 1.4300 . . no
C2 C3 1.3935 . . no
C3 C4 1.4106 . . no
C4 C5 1.3570 . . no
C5 C6 1.4222 . . no
C6 C7 1.4471 . . no
C8 C9 1.5331 . . no
C10 C10 1.5100 . 2_655 no
C3 H2 0.9000 . . no
C4 H5 0.8400 . . no
C5 H6 0.8900 . . no
C7 H7 0.9300 . . no
C8 H8 0.9700 . . no
C8 H9 1.0300 . . no
C9 H3 0.9800 . . no
C9 H4 0.9800 . . no
C10 H10 1.0300 . . no
C10 H11 0.9400 . . no
C11 H12 0.9200 . . no
C11 H13 1.0300 . . no
C11 H14 1.0000 . . no
